data_7134205
loop_
_publ_author_name
'Deuter, Katharina Loretta'
'Balaba, Daisy Joy-Joan'
'Linseis, Michael'
'Winter, Rainer R.F.'

_publ_section_title
;
 Room-Temperature Near-Infrared Phosphorescence of a Bismuthinidene N,C,N
 Pincer Complex
;
_journal_name_full 'Chemical Communications'
_journal_paper_doi 10.1039/D5CC00127G
_journal_year 2025
_chemical_formula_moiety 'C26 H27 Br N2'
_chemical_formula_sum 'C26 H27 Br N2'
_chemical_formula_weight 447.40
_space_group_crystal_system orthorhombic
_space_group_IT_number 19
_space_group_name_Hall 'P 2ac 2ab'
_space_group_name_H-M_alt 'P 21 21 21'
_atom_sites_solution_hydrogens geom
_atom_sites_solution_primary dual
_audit_creation_date 2024-12-23
_audit_creation_method
;
Olex2 1.5
(compiled 2024.02.16 svn.r378c4104 for OlexSys, GUI svn.r6928)
;
_audit_update_record
;
2024-12-23 deposited with the CCDC.	2025-01-30 downloaded from the CCDC.
;
_cell_angle_alpha 90
_cell_angle_beta 90
_cell_angle_gamma 90
_cell_formula_units_Z 4
_cell_length_a 8.5116(9)
_cell_length_b 10.8836(11)
_cell_length_c 24.405(3)
_cell_measurement_reflns_used 533
_cell_measurement_temperature 100
_cell_measurement_theta_max 26.15
_cell_measurement_theta_min 3.14
_cell_volume 2260.8(4)
_computing_cell_refinement
;
X-Area Recipe 1.33.0.0 (STOE, 2015)
;
_computing_data_collection
;
X-Area WinXpose 2.0.22.0 (STOE, 2016)
;
_computing_data_reduction
;
X-Area Integrate 1.74.2.0 (STOE, 2018)
X-Area LANA 1.75.3.0 (STOE, 2018)
;
_computing_molecular_graphics 'Olex2 1.5 (Dolomanov et al., 2009)'
_computing_publication_material 'Olex2 1.5 (Dolomanov et al., 2009)'
_computing_structure_refinement 'SHELXL 2019/3 (Sheldrick, 2015)'
_computing_structure_solution 'SHELXT  (Sheldrick, 2015)'
_diffrn_ambient_temperature 100
_diffrn_detector 'image plate (34 cm diameter)'
_diffrn_detector_area_resol_mean 6.67
_diffrn_detector_type 'STOE Imaging Plate'
_diffrn_measured_fraction_theta_full 0.996
_diffrn_measured_fraction_theta_max 0.981
_diffrn_measurement_details
;
 108 frames, detector distance = 80 mm
;
_diffrn_measurement_device '2-circle diffractometer'
_diffrn_measurement_device_type 'STOE IPDS 2T'
_diffrn_measurement_method 'rotation method, \w scans'
_diffrn_radiation_collimation '0.5 mm diameter, monocapillary'
_diffrn_radiation_monochromator 'plane graphite'
_diffrn_radiation_polarisn_norm 0
_diffrn_radiation_probe x-ray
_diffrn_radiation_type 'Mo K\a'
_diffrn_radiation_wavelength 0.71073
_diffrn_reflns_av_R_equivalents 0.0186
_diffrn_reflns_av_unetI/netI 0.0222
_diffrn_reflns_Laue_measured_fraction_full 0.996
_diffrn_reflns_Laue_measured_fraction_max 0.981
_diffrn_reflns_limit_h_max 10
_diffrn_reflns_limit_h_min -11
_diffrn_reflns_limit_k_max 12
_diffrn_reflns_limit_k_min -14
_diffrn_reflns_limit_l_max 31
_diffrn_reflns_limit_l_min -27
_diffrn_reflns_number 9226
_diffrn_reflns_point_group_measured_fraction_full 0.991
_diffrn_reflns_point_group_measured_fraction_max 0.972
_diffrn_reflns_theta_full 25.242
_diffrn_reflns_theta_max 27.631
_diffrn_reflns_theta_min 2.534
_diffrn_source 'Sealed Mo X-ray tube, 12 x 0.4 mm long-fine focus'
_diffrn_source_current 40
_diffrn_source_power 2.000
_diffrn_source_voltage 50
_exptl_absorpt_coefficient_mu 1.832
_exptl_absorpt_correction_T_max 0.3886
_exptl_absorpt_correction_T_min 0.2819
_exptl_absorpt_correction_type multi-scan
_exptl_absorpt_process_details
;
STOE LANA, absorption correction by scaling of reflection intensities.
J. Koziskova, F. Hahn, J. Richter, J. Kozisek, "Comparison of different
absorption corrections on the model structure of tetrakis(\m~2~-acetato)-
diaqua-di-copper(II)", Acta Chimica Slovaca, vol. 9, no. 2, 2016, pp. 136 - 140.
Afterwards a spherical absorption correction was performed within STOE LANA.
;
_exptl_crystal_colour 'clear light colourless'
_exptl_crystal_colour_lustre clear
_exptl_crystal_colour_modifier light
_exptl_crystal_colour_primary colourless
_exptl_crystal_density_diffrn 1.314
_exptl_crystal_density_method 'not measured'
_exptl_crystal_description block
_exptl_crystal_F_000 928
_exptl_crystal_size_max 0.5
_exptl_crystal_size_mid 0.367
_exptl_crystal_size_min 0.25
_refine_diff_density_max 0.431
_refine_diff_density_min -0.285
_refine_diff_density_rms 0.048
_refine_ls_abs_structure_details
;
 Flack x determined using 1834 quotients [(I+)-(I-)]/[(I+)+(I-)]
 (Parsons, Flack and Wagner, Acta Cryst. B69 (2013) 249-259).
;
_refine_ls_abs_structure_Flack 0.020(6)
_refine_ls_extinction_coef 0.0022(5)
_refine_ls_extinction_expression Fc^*^=kFc[1+0.001xFc^2^\l^3^/sin(2\q)]^-1/4^
_refine_ls_extinction_method 'SHELXL-2019/2 (Sheldrick 2019)'
_refine_ls_goodness_of_fit_ref 1.086
_refine_ls_hydrogen_treatment constr
_refine_ls_matrix_type full
_refine_ls_number_parameters 269
_refine_ls_number_reflns 5108
_refine_ls_number_restraints 0
_refine_ls_restrained_S_all 1.086
_refine_ls_R_factor_all 0.0375
_refine_ls_R_factor_gt 0.0302
_refine_ls_shift/su_max 0.001
_refine_ls_shift/su_mean 0.000
_refine_ls_structure_factor_coef Fsqd
_refine_ls_weighting_details 'w=1/[\s^2^(Fo^2^)+(0.0219P)^2^+1.5622P] where P=(Fo^2^+2Fc^2^)/3'
_refine_ls_weighting_scheme calc
_refine_ls_wR_factor_gt 0.0640
_refine_ls_wR_factor_ref 0.0682
_reflns_d_resolution_high 0.767
_reflns_d_resolution_low 8.512
_reflns_Friedel_coverage 0.740
_reflns_Friedel_fraction_full 0.985
_reflns_Friedel_fraction_max 0.960
_reflns_limit_h_max 10
_reflns_limit_h_min -11
_reflns_limit_k_max 12
_reflns_limit_k_min -14
_reflns_limit_l_max 31
_reflns_limit_l_min -27
_reflns_number_gt 4659
_reflns_number_total 5108
_reflns_threshold_expression I>4u(I)
_cod_data_source_file d5cc00127g2.cif
_cod_data_source_block kd102
_cod_database_code 7134205
_shelx_shelxl_version_number 2019/3
_shelx_space_group_comment
;
The symmetry employed for this shelxl refinement is uniquely defined
by the following loop, which should always be used as a source of
symmetry information in preference to the above space-group names.
They are only intended as comments.
;
_shelx_estimated_absorpt_t_max 0.657
_shelx_estimated_absorpt_t_min 0.461
_olex2_refinement_description
;
1. Fixed Uiso
 At 1.2 times of:
  All C(H) groups
 At 1.5 times of:
  All C(H,H,H) groups
2.a Aromatic/amide H refined with riding coordinates:
 C2(H2), C23(H23), C21(H21), C15(H15), C1(H1), C11(H11), C22(H22), C10(H10),
 C9(H9)
2.b Idealised Me refined as rotating group:
 C6(H6A,H6B,H6C), C26(H26A,H26B,H26C), C18(H18A,H18B,H18C), C25(H25A,H25B,
 H25C), C13(H13A,H13B,H13C), C14(H14A,H14B,H14C)
;
_olex2_submission_special_instructions 'No special instructions were received'

loop_
_space_group_symop_operation_xyz
'x, y, z'
'-x+1/2, -y, z+1/2'
'-x, y+1/2, -z+1/2'
'x+1/2, -y+1/2, -z'

loop_
_symmetry_equiv_pos_as_xyz
x,y,z
1/2-x,-y,1/2+z
1/2+x,1/2-y,-z
-x,1/2+y,1/2-z

loop_
_atom_site_label
_atom_site_type_symbol
_atom_site_fract_x
_atom_site_fract_y
_atom_site_fract_z
_atom_site_U_iso_or_equiv
_atom_site_adp_type
_atom_site_occupancy
_atom_site_site_symmetry_order
_atom_site_calc_flag
_atom_site_refinement_flags_posn
_atom_site_refinement_flags_adp
_atom_site_refinement_flags_occupancy
_atom_site_disorder_assembly
_atom_site_disorder_group
Br1 Br 0.71777(4) 0.58184(3) 0.62470(2) 0.03231(10) Uani 1 1 d . . . . .
N2 N 0.3340(3) 0.4535(3) 0.69172(12) 0.0294(6) Uani 1 1 d . . . . .
N1 N 0.7305(3) 0.9186(3) 0.56519(10) 0.0320(6) Uani 1 1 d . . . . .
C16 C 0.3885(4) 0.6290(3) 0.63767(13) 0.0291(7) Uani 1 1 d . . . . .
C19 C 0.2951(4) 0.3269(3) 0.69935(13) 0.0290(7) Uani 1 1 d . . . . .
C17 C 0.3647(4) 0.4928(3) 0.64396(15) 0.0295(7) Uani 1 1 d . . . . .
C3 C 0.5490(4) 0.8107(3) 0.62073(15) 0.0301(7) Uani 1 1 d . . . . .
C4 C 0.5336(4) 0.6840(3) 0.62839(16) 0.0304(7) Uani 1 1 d . . . . .
C5 C 0.7040(4) 0.8743(3) 0.61237(13) 0.0306(7) Uani 1 1 d . . . . .
C7 C 0.8710(4) 0.9876(3) 0.55563(14) 0.0323(8) Uani 1 1 d . . . . .
C6 C 0.8047(4) 0.8887(4) 0.66302(14) 0.0363(8) Uani 1 1 d . . . . .
H6A H 0.903602 0.929125 0.653198 0.054 Uiso 1 1 calc R U . . .
H6B H 0.826937 0.807525 0.678580 0.054 Uiso 1 1 calc R U . . .
H6C H 0.748677 0.938701 0.690106 0.054 Uiso 1 1 calc R U . . .
C2 C 0.4137(4) 0.8826(3) 0.62215(16) 0.0330(7) Uani 1 1 d . . . . .
H2 H 0.421346 0.968702 0.616329 0.040 Uiso 1 1 calc R U . . .
C24 C 0.4109(4) 0.2434(3) 0.71635(14) 0.0304(7) Uani 1 1 d . . . . .
C12 C 1.0020(4) 0.9271(4) 0.53354(14) 0.0363(8) Uani 1 1 d . . . . .
C20 C 0.1381(4) 0.2915(3) 0.69395(15) 0.0323(8) Uani 1 1 d . . . . .
C23 C 0.3667(5) 0.1231(3) 0.72686(15) 0.0355(8) Uani 1 1 d . . . . .
H23 H 0.443946 0.065193 0.737978 0.043 Uiso 1 1 calc R U . . .
C21 C 0.0985(5) 0.1694(4) 0.70527(16) 0.0364(8) Uani 1 1 d . . . . .
H21 H -0.007655 0.143605 0.701789 0.044 Uiso 1 1 calc R U . . .
C15 C 0.2557(4) 0.7043(3) 0.64011(14) 0.0335(8) Uani 1 1 d . . . . .
H15 H 0.155736 0.669012 0.647420 0.040 Uiso 1 1 calc R U . . .
C1 C 0.2684(4) 0.8303(3) 0.63193(15) 0.0352(7) Uani 1 1 d . . . . .
H1 H 0.177181 0.880485 0.633057 0.042 Uiso 1 1 calc R U . . .
C26 C 0.0150(4) 0.3836(4) 0.67740(17) 0.0398(9) Uani 1 1 d . . . . .
H26A H 0.022951 0.456339 0.700900 0.060 Uiso 1 1 calc R U . . .
H26B H -0.089467 0.346882 0.681407 0.060 Uiso 1 1 calc R U . . .
H26C H 0.031509 0.407523 0.639118 0.060 Uiso 1 1 calc R U . . .
C18 C 0.3657(5) 0.4186(4) 0.59157(14) 0.0412(8) Uani 1 1 d . . . . .
H18A H 0.354659 0.331175 0.600331 0.062 Uiso 1 1 calc R U . . .
H18B H 0.465134 0.432057 0.572199 0.062 Uiso 1 1 calc R U . . .
H18C H 0.278144 0.444552 0.568216 0.062 Uiso 1 1 calc R U . . .
C11 C 1.1359(5) 0.9966(4) 0.52268(17) 0.0437(10) Uani 1 1 d . . . . .
H11 H 1.227102 0.956841 0.508918 0.052 Uiso 1 1 calc R U . . .
C25 C 0.5781(4) 0.2853(3) 0.72393(15) 0.0348(8) Uani 1 1 d . . . . .
H25A H 0.612524 0.330097 0.691236 0.052 Uiso 1 1 calc R U . . .
H25B H 0.645956 0.213668 0.729551 0.052 Uiso 1 1 calc R U . . .
H25C H 0.584563 0.339416 0.755947 0.052 Uiso 1 1 calc R U . . .
C8 C 0.8693(5) 1.1147(3) 0.56385(15) 0.0387(9) Uani 1 1 d . . . . .
C22 C 0.2112(5) 0.0857(4) 0.72141(14) 0.0382(7) Uani 1 1 d . . . . .
H22 H 0.182648 0.002924 0.728762 0.046 Uiso 1 1 calc R U . . .
C10 C 1.1391(5) 1.1225(4) 0.53148(17) 0.0467(10) Uani 1 1 d . . . . .
H10 H 1.231530 1.168263 0.523879 0.056 Uiso 1 1 calc R U . . .
C13 C 0.9965(5) 0.7913(4) 0.52237(16) 0.0423(9) Uani 1 1 d . . . . .
H13A H 0.981008 0.746860 0.556875 0.063 Uiso 1 1 calc R U . . .
H13B H 1.095640 0.765256 0.505550 0.063 Uiso 1 1 calc R U . . .
H13C H 0.909359 0.773234 0.497401 0.063 Uiso 1 1 calc R U . . .
C9 C 1.0059(5) 1.1810(4) 0.55151(16) 0.0449(10) Uani 1 1 d . . . . .
H9 H 1.007518 1.267419 0.556923 0.054 Uiso 1 1 calc R U . . .
C14 C 0.7253(6) 1.1772(3) 0.58586(16) 0.0461(9) Uani 1 1 d . . . . .
H14A H 0.633618 1.152550 0.564183 0.069 Uiso 1 1 calc R U . . .
H14B H 0.738717 1.266456 0.583575 0.069 Uiso 1 1 calc R U . . .
H14C H 0.709482 1.153287 0.624181 0.069 Uiso 1 1 calc R U . . .

loop_
_atom_site_aniso_label
_atom_site_aniso_U_11
_atom_site_aniso_U_22
_atom_site_aniso_U_33
_atom_site_aniso_U_23
_atom_site_aniso_U_13
_atom_site_aniso_U_12
Br1 0.03011(15) 0.03226(15) 0.03456(16) 0.00141(15) 0.00163(15) 0.00335(14)
N2 0.0276(13) 0.0314(14) 0.0292(14) -0.0003(11) -0.0015(11) 0.0000(11)
N1 0.0336(14) 0.0333(13) 0.0290(13) 0.0003(12) -0.0012(11) -0.0004(15)
C16 0.0283(16) 0.0322(16) 0.0268(18) 0.0011(13) -0.0020(12) 0.0001(13)
C19 0.0306(17) 0.0316(16) 0.0249(15) -0.0034(12) 0.0014(14) -0.0016(15)
C17 0.0242(15) 0.0325(17) 0.0317(18) -0.0013(14) 0.0001(13) 0.0002(14)
C3 0.0304(16) 0.0328(16) 0.0270(16) 0.0027(15) -0.0011(15) 0.0000(12)
C4 0.0297(16) 0.0351(16) 0.0264(16) -0.0009(16) -0.0015(15) 0.0026(12)
C5 0.0314(17) 0.0305(14) 0.0299(17) -0.0011(12) -0.0008(14) 0.0021(14)
C7 0.0333(18) 0.0393(19) 0.0243(17) 0.0032(14) -0.0030(13) -0.0067(15)
C6 0.0327(19) 0.047(2) 0.0295(16) 0.0041(14) -0.0027(14) -0.0066(15)
C2 0.0341(17) 0.0331(16) 0.0319(17) 0.0032(16) -0.0027(16) 0.0016(12)
C24 0.0319(17) 0.0343(18) 0.0250(16) -0.0007(14) 0.0002(13) 0.0006(15)
C12 0.0349(17) 0.048(2) 0.0262(16) 0.0043(18) -0.0026(13) -0.0009(18)
C20 0.0293(18) 0.0382(19) 0.0294(18) -0.0046(15) 0.0020(14) -0.0013(15)
C23 0.040(2) 0.0337(18) 0.0329(19) 0.0009(15) -0.0002(15) 0.0030(15)
C21 0.0325(19) 0.041(2) 0.036(2) -0.0027(16) 0.0022(15) -0.0077(16)
C15 0.0268(19) 0.0406(18) 0.0333(17) 0.0007(14) -0.0029(12) 0.0008(13)
C1 0.0304(16) 0.0378(16) 0.0374(19) 0.0010(15) -0.0023(16) 0.0043(14)
C26 0.0284(18) 0.043(2) 0.048(2) -0.0043(17) -0.0017(16) 0.0012(15)
C18 0.053(2) 0.0384(18) 0.0320(18) -0.0033(18) 0.0058(15) -0.010(2)
C11 0.037(2) 0.061(3) 0.033(2) 0.0089(18) -0.0039(16) -0.005(2)
C25 0.0312(18) 0.0359(19) 0.037(2) -0.0010(16) -0.0030(15) 0.0012(15)
C8 0.049(2) 0.038(2) 0.0282(18) 0.0031(15) -0.0010(16) -0.0070(17)
C22 0.0448(18) 0.0329(16) 0.0371(17) 0.0016(16) 0.0030(17) -0.007(2)
C10 0.049(2) 0.060(3) 0.0311(19) 0.0051(18) -0.0037(18) -0.018(2)
C13 0.037(2) 0.052(2) 0.037(2) -0.0011(18) 0.0017(17) 0.0057(18)
C9 0.060(3) 0.043(2) 0.031(2) 0.0002(17) -0.0012(18) -0.015(2)
C14 0.059(2) 0.0364(19) 0.043(2) -0.0010(16) 0.005(2) -0.004(2)

loop_
_atom_type_symbol
_atom_type_description
_atom_type_scat_dispersion_real
_atom_type_scat_dispersion_imag
_atom_type_scat_source
C C 0.0033 0.0016 'International Tables Vol C Tables 4.2.6.8 and 6.1.1.4'
H H 0.0000 0.0000 'International Tables Vol C Tables 4.2.6.8 and 6.1.1.4'
Br Br -0.2901 2.4595 'International Tables Vol C Tables 4.2.6.8 and 6.1.1.4'
N N 0.0061 0.0033 'International Tables Vol C Tables 4.2.6.8 and 6.1.1.4'

loop_
_geom_angle_atom_site_label_1
_geom_angle_atom_site_label_2
_geom_angle_atom_site_label_3
_geom_angle
_geom_angle_site_symmetry_1
_geom_angle_site_symmetry_3
_geom_angle_publ_flag
C17 N2 C19 119.5(3) . . ?
C5 N1 C7 119.7(3) . . ?
C4 C16 C17 124.1(3) . . ?
C4 C16 C15 118.2(3) . . ?
C15 C16 C17 117.7(3) . . ?
C24 C19 N2 120.0(3) . . ?
C20 C19 N2 118.4(3) . . ?
C20 C19 C24 121.4(3) . . ?
N2 C17 C16 117.0(3) . . ?
N2 C17 C18 126.7(3) . . ?
C16 C17 C18 116.0(3) . . ?
C4 C3 C5 123.7(3) . . ?
C2 C3 C4 118.3(3) . . ?
C2 C3 C5 118.1(3) . . ?
C16 C4 Br1 118.8(2) . . ?
C16 C4 C3 122.0(3) . . ?
C3 C4 Br1 119.2(2) . . ?
N1 C5 C3 117.0(3) . . ?
N1 C5 C6 127.0(3) . . ?
C3 C5 C6 115.7(3) . . ?
C12 C7 N1 118.8(3) . . ?
C8 C7 N1 119.2(3) . . ?
C8 C7 C12 121.8(4) . . ?
C5 C6 H6A 109.5 . . ?
C5 C6 H6B 109.5 . . ?
C5 C6 H6C 109.5 . . ?
H6A C6 H6B 109.5 . . ?
H6A C6 H6C 109.5 . . ?
H6B C6 H6C 109.5 . . ?
C3 C2 H2 119.6 . . ?
C1 C2 C3 120.8(3) . . ?
C1 C2 H2 119.6 . . ?
C19 C24 C25 120.2(3) . . ?
C23 C24 C19 118.4(3) . . ?
C23 C24 C25 121.3(3) . . ?
C7 C12 C13 120.4(3) . . ?
C11 C12 C7 118.0(4) . . ?
C11 C12 C13 121.6(4) . . ?
C19 C20 C21 118.3(3) . . ?
C19 C20 C26 120.5(3) . . ?
C21 C20 C26 121.2(3) . . ?
C24 C23 H23 119.4 . . ?
C24 C23 C22 121.1(4) . . ?
C22 C23 H23 119.4 . . ?
C20 C21 H21 119.5 . . ?
C22 C21 C20 121.1(3) . . ?
C22 C21 H21 119.5 . . ?
C16 C15 H15 119.7 . . ?
C1 C15 C16 120.6(3) . . ?
C1 C15 H15 119.7 . . ?
C2 C1 C15 120.1(3) . . ?
C2 C1 H1 120.0 . . ?
C15 C1 H1 120.0 . . ?
C20 C26 H26A 109.5 . . ?
C20 C26 H26B 109.5 . . ?
C20 C26 H26C 109.5 . . ?
H26A C26 H26B 109.5 . . ?
H26A C26 H26C 109.5 . . ?
H26B C26 H26C 109.5 . . ?
C17 C18 H18A 109.5 . . ?
C17 C18 H18B 109.5 . . ?
C17 C18 H18C 109.5 . . ?
H18A C18 H18B 109.5 . . ?
H18A C18 H18C 109.5 . . ?
H18B C18 H18C 109.5 . . ?
C12 C11 H11 119.2 . . ?
C10 C11 C12 121.5(4) . . ?
C10 C11 H11 119.2 . . ?
C24 C25 H25A 109.5 . . ?
C24 C25 H25B 109.5 . . ?
C24 C25 H25C 109.5 . . ?
H25A C25 H25B 109.5 . . ?
H25A C25 H25C 109.5 . . ?
H25B C25 H25C 109.5 . . ?
C7 C8 C9 118.1(4) . . ?
C7 C8 C14 120.5(3) . . ?
C9 C8 C14 121.4(4) . . ?
C23 C22 H22 120.1 . . ?
C21 C22 C23 119.7(4) . . ?
C21 C22 H22 120.1 . . ?
C11 C10 H10 120.3 . . ?
C11 C10 C9 119.5(4) . . ?
C9 C10 H10 120.3 . . ?
C12 C13 H13A 109.5 . . ?
C12 C13 H13B 109.5 . . ?
C12 C13 H13C 109.5 . . ?
H13A C13 H13B 109.5 . . ?
H13A C13 H13C 109.5 . . ?
H13B C13 H13C 109.5 . . ?
C8 C9 H9 119.4 . . ?
C10 C9 C8 121.1(4) . . ?
C10 C9 H9 119.4 . . ?
C8 C14 H14A 109.5 . . ?
C8 C14 H14B 109.5 . . ?
C8 C14 H14C 109.5 . . ?
H14A C14 H14B 109.5 . . ?
H14A C14 H14C 109.5 . . ?
H14B C14 H14C 109.5 . . ?

loop_
_geom_bond_atom_site_label_1
_geom_bond_atom_site_label_2
_geom_bond_distance
_geom_bond_site_symmetry_2
_geom_bond_publ_flag
Br1 C4 1.924(3) . ?
N2 C19 1.429(4) . ?
N2 C17 1.269(4) . ?
N1 C5 1.268(4) . ?
N1 C7 1.431(4) . ?
C16 C17 1.504(5) . ?
C16 C4 1.391(5) . ?
C16 C15 1.398(5) . ?
C19 C24 1.403(5) . ?
C19 C20 1.397(5) . ?
C17 C18 1.512(5) . ?
C3 C4 1.398(4) . ?
C3 C5 1.504(5) . ?
C3 C2 1.392(4) . ?
C5 C6 1.512(5) . ?
C7 C12 1.403(5) . ?
C7 C8 1.398(5) . ?
C6 H6A 0.9800 . ?
C6 H6B 0.9800 . ?
C6 H6C 0.9800 . ?
C2 H2 0.9500 . ?
C2 C1 1.382(5) . ?
C24 C23 1.386(5) . ?
C24 C25 1.506(5) . ?
C12 C11 1.393(5) . ?
C12 C13 1.504(6) . ?
C20 C21 1.399(5) . ?
C20 C26 1.505(5) . ?
C23 H23 0.9500 . ?
C23 C22 1.392(5) . ?
C21 H21 0.9500 . ?
C21 C22 1.380(5) . ?
C15 H15 0.9500 . ?
C15 C1 1.390(5) . ?
C1 H1 0.9500 . ?
C26 H26A 0.9800 . ?
C26 H26B 0.9800 . ?
C26 H26C 0.9800 . ?
C18 H18A 0.9800 . ?
C18 H18B 0.9800 . ?
C18 H18C 0.9800 . ?
C11 H11 0.9500 . ?
C11 C10 1.387(6) . ?
C25 H25A 0.9800 . ?
C25 H25B 0.9800 . ?
C25 H25C 0.9800 . ?
C8 C9 1.401(6) . ?
C8 C14 1.501(6) . ?
C22 H22 0.9500 . ?
C10 H10 0.9500 . ?
C10 C9 1.389(6) . ?
C13 H13A 0.9800 . ?
C13 H13B 0.9800 . ?
C13 H13C 0.9800 . ?
C9 H9 0.9500 . ?
C14 H14A 0.9800 . ?
C14 H14B 0.9800 . ?
C14 H14C 0.9800 . ?

loop_
_geom_torsion_atom_site_label_1
_geom_torsion_atom_site_label_2
_geom_torsion_atom_site_label_3
_geom_torsion_atom_site_label_4
_geom_torsion
_geom_torsion_site_symmetry_1
_geom_torsion_site_symmetry_2
_geom_torsion_site_symmetry_3
_geom_torsion_site_symmetry_4
_geom_torsion_publ_flag
N2 C19 C24 C23 175.8(3) . . . . ?
N2 C19 C24 C25 -3.0(5) . . . . ?
N2 C19 C20 C21 -175.5(3) . . . . ?
N2 C19 C20 C26 3.3(5) . . . . ?
N1 C7 C12 C11 177.7(3) . . . . ?
N1 C7 C12 C13 -2.5(5) . . . . ?
N1 C7 C8 C9 -176.8(3) . . . . ?
N1 C7 C8 C14 3.9(5) . . . . ?
C16 C15 C1 C2 -1.1(6) . . . . ?
C19 N2 C17 C16 173.9(3) . . . . ?
C19 N2 C17 C18 -0.2(5) . . . . ?
C19 C24 C23 C22 -0.7(5) . . . . ?
C19 C20 C21 C22 0.0(5) . . . . ?
C17 N2 C19 C24 97.6(4) . . . . ?
C17 N2 C19 C20 -87.7(4) . . . . ?
C17 C16 C4 Br1 -1.3(5) . . . . ?
C17 C16 C4 C3 177.5(4) . . . . ?
C17 C16 C15 C1 -176.8(3) . . . . ?
C3 C2 C1 C15 -0.5(6) . . . . ?
C4 C16 C17 N2 107.6(4) . . . . ?
C4 C16 C17 C18 -77.6(5) . . . . ?
C4 C16 C15 C1 1.8(5) . . . . ?
C4 C3 C5 N1 110.6(4) . . . . ?
C4 C3 C5 C6 -75.0(5) . . . . ?
C4 C3 C2 C1 1.2(6) . . . . ?
C5 N1 C7 C12 95.5(4) . . . . ?
C5 N1 C7 C8 -90.2(4) . . . . ?
C5 C3 C4 Br1 -3.1(5) . . . . ?
C5 C3 C4 C16 178.0(3) . . . . ?
C5 C3 C2 C1 -177.4(3) . . . . ?
C7 N1 C5 C3 175.7(3) . . . . ?
C7 N1 C5 C6 2.0(5) . . . . ?
C7 C12 C11 C10 -2.2(6) . . . . ?
C7 C8 C9 C10 0.2(6) . . . . ?
C2 C3 C4 Br1 178.4(3) . . . . ?
C2 C3 C4 C16 -0.5(6) . . . . ?
C2 C3 C5 N1 -70.9(4) . . . . ?
C2 C3 C5 C6 103.5(4) . . . . ?
C24 C19 C20 C21 -0.8(5) . . . . ?
C24 C19 C20 C26 178.0(3) . . . . ?
C24 C23 C22 C21 0.0(6) . . . . ?
C12 C7 C8 C9 -2.7(6) . . . . ?
C12 C7 C8 C14 178.0(3) . . . . ?
C12 C11 C10 C9 -0.1(6) . . . . ?
C20 C19 C24 C23 1.1(5) . . . . ?
C20 C19 C24 C25 -177.6(3) . . . . ?
C20 C21 C22 C23 0.4(6) . . . . ?
C15 C16 C17 N2 -73.9(4) . . . . ?
C15 C16 C17 C18 100.9(4) . . . . ?
C15 C16 C4 Br1 -179.8(3) . . . . ?
C15 C16 C4 C3 -1.0(6) . . . . ?
C26 C20 C21 C22 -178.8(3) . . . . ?
C11 C10 C9 C8 1.1(6) . . . . ?
C25 C24 C23 C22 178.0(3) . . . . ?
C8 C7 C12 C11 3.6(5) . . . . ?
C8 C7 C12 C13 -176.6(3) . . . . ?
C13 C12 C11 C10 178.0(4) . . . . ?
C14 C8 C9 C10 179.6(4) . . . . ?
